data_4134939
loop_
_publ_author_name
'Ryan, Austin J.'
'Balasubramani, Sreeganesh'
'Ziller, Joseph W.'
'Furche, Filipp'
'Evans, William J.'

_publ_section_title
;
 Formation of the End-on Bound Lanthanide Dinitrogen Complexes,
 [(R2N)3Ln-N=N-Ln(NR2)3]2-, from Divalent [(R2N)3Ln]1- Salts (R = SiMe3).
;
_journal_name_full 'Journal of the American Chemical Society'
_journal_paper_doi 10.1021/jacs.0c01021
_journal_year 2020
_chemical_formula_sum 'C76 H190 Gd2 K2 N8 O19 Si12'
_chemical_formula_weight 2250.13
_space_group_crystal_system triclinic
_space_group_IT_number 2
_space_group_name_Hall '-P 1'
_space_group_name_H-M_alt 'P -1'
_atom_sites_solution_hydrogens geom
_atom_sites_solution_primary dual
_atom_sites_solution_secondary difmap
_audit_creation_method SHELXL-2014/7
_cell_angle_alpha 78.975(2)
_cell_angle_beta 77.363(2)
_cell_angle_gamma 82.456(3)
_cell_formula_units_Z 2
_cell_length_a 15.658(3)
_cell_length_b 16.014(3)
_cell_length_c 24.347(4)
_cell_measurement_reflns_used 9456
_cell_measurement_temperature 88(2)
_cell_measurement_theta_max 28.93
_cell_measurement_theta_min 2.34
_cell_volume 5821.6(18)
_computing_cell_refinement 'Bruker SAINT 8.34a, 2013'
_computing_data_collection 'Bruker APEX2 2014.11-0, 2014'
_computing_data_reduction 'Bruker SAINT 8.34a, 2013'
_computing_molecular_graphics 'Bruker SHELXTL'
_computing_publication_material 'Bruker SHELXTL'
_computing_structure_refinement 'SHELXL-2014/7 (Sheldrick, 2014)'
_computing_structure_solution 'Bruker SHELXTL 2014/4'
_diffrn_ambient_temperature 88(2)
_diffrn_measured_fraction_theta_full 0.998
_diffrn_measured_fraction_theta_max 0.913
_diffrn_measurement_device_type 'Bruker SMART APEX II CCD'
_diffrn_measurement_method '\f and \w scans'
_diffrn_radiation_type MoK\a
_diffrn_radiation_wavelength 0.71073
_diffrn_reflns_av_R_equivalents 0.0435
_diffrn_reflns_av_unetI/netI 0.0614
_diffrn_reflns_Laue_measured_fraction_full 0.998
_diffrn_reflns_Laue_measured_fraction_max 0.913
_diffrn_reflns_limit_h_max 21
_diffrn_reflns_limit_h_min -21
_diffrn_reflns_limit_k_max 21
_diffrn_reflns_limit_k_min -21
_diffrn_reflns_limit_l_max 33
_diffrn_reflns_limit_l_min -33
_diffrn_reflns_number 72119
_diffrn_reflns_point_group_measured_fraction_full 0.998
_diffrn_reflns_point_group_measured_fraction_max 0.913
_diffrn_reflns_theta_full 25.500
_diffrn_reflns_theta_max 29.096
_diffrn_reflns_theta_min 1.438
_diffrn_source 'fine-focus sealed tube'
_exptl_absorpt_coefficient_mu 1.381
_exptl_absorpt_correction_T_max 0.4318
_exptl_absorpt_correction_T_min 0.3904
_exptl_absorpt_correction_type multi-scan
_exptl_absorpt_process_details 'Bruker SADABS 2014/5'
_exptl_crystal_colour yellow
_exptl_crystal_density_diffrn 1.284
_exptl_crystal_density_meas ?
_exptl_crystal_density_method not_measured
_exptl_crystal_description irregular
_exptl_crystal_F_000 2376
_exptl_crystal_size_max 0.374
_exptl_crystal_size_mid 0.259
_exptl_crystal_size_min 0.200
_refine_diff_density_max 1.588
_refine_diff_density_min -0.789
_refine_diff_density_rms 0.094
_refine_ls_extinction_method none
_refine_ls_goodness_of_fit_ref 1.041
_refine_ls_hydrogen_treatment constr
_refine_ls_matrix_type full
_refine_ls_number_parameters 1123
_refine_ls_number_reflns 28562
_refine_ls_number_restraints 0
_refine_ls_restrained_S_all 1.041
_refine_ls_R_factor_all 0.0739
_refine_ls_R_factor_gt 0.0465
_refine_ls_shift/su_max 0.001
_refine_ls_shift/su_mean 0.000
_refine_ls_structure_factor_coef Fsqd
_refine_ls_weighting_details 'w=1/[\s^2^(Fo^2^)+(0.0391P)^2^+6.4292P] where P=(Fo^2^+2Fc^2^)/3'
_refine_ls_weighting_scheme calc
_refine_ls_wR_factor_gt 0.1014
_refine_ls_wR_factor_ref 0.1129
_reflns_Friedel_coverage 0.000
_reflns_number_gt 20565
_reflns_number_total 28562
_reflns_threshold_expression 'I > 2\s(I)'
_cod_data_source_file ja0c01021_si_003.cif
_cod_data_source_block ajr33
_cod_depositor_comments
;
The following automatic conversions were performed:

data item '_exptl_crystal_density_meas' value 'not_measured' was
changed to '?' -- the value is perceived as not measured.

Automatic conversion script
Id: cif_fix_values 7556 2019-12-06 15:28:31Z antanas 
;
_cod_original_cell_volume 5821.7(18)
_cod_database_code 4134939
_shelx_shelxl_version_number 2014/7
_shelx_space_group_comment
; 
The symmetry employed for this shelxl refinement is uniquely defined 
by the following loop, which should always be used as a source of 
symmetry information in preference to the above space-group names. 
They are only intended as comments. 
;
_shelx_estimated_absorpt_t_min 0.626
_shelx_estimated_absorpt_t_max 0.770
_exptl_absorpt_special_details
; 
Reflections not merged 
72119 Corrected reflections written to file ajr33s.hkl 
Estimated minimum and maximum transmission:  0.3904  0.4318 
The ratio of these values is more reliable than their absolute values! 
Additional spherical absorption correction applied with mu*r =  0.6000 
Lambda/2 correction factor = 0.00150 
  
;

loop_
_space_group_symop_operation_xyz
'x, y, z'
'-x, -y, -z'

loop_
_atom_site_label
_atom_site_type_symbol
_atom_site_fract_x
_atom_site_fract_y
_atom_site_fract_z
_atom_site_U_iso_or_equiv
_atom_site_adp_type
_atom_site_occupancy
_atom_site_site_symmetry_order
_atom_site_calc_flag
_atom_site_refinement_flags_posn
_atom_site_refinement_flags_adp
_atom_site_refinement_flags_occupancy
_atom_site_disorder_assembly
_atom_site_disorder_group
Gd1A Gd 0.76823(4) 0.49701(3) 0.79187(3) 0.01698(11) Uani 0.5 1 d . . P A 1
Gd2A Gd 1.00143(6) 0.74999(6) 0.71237(4) 0.01653(15) Uani 0.5 1 d . . P A 1
Gd1B Gd 0.78904(4) 0.52431(3) 0.78465(3) 0.01420(10) Uani 0.5 1 d . . P A 2
Gd2B Gd 0.97897(5) 0.73213(6) 0.71750(5) 0.01552(15) Uani 0.5 1 d . . P A 2
K1 K 0.39239(5) 0.18830(5) 0.57434(3) 0.02681(16) Uani 1 1 d . . . . .
K2 K 0.28143(5) 0.15649(5) 0.88763(3) 0.02838(17) Uani 1 1 d . . . . .
Si1 Si 0.95795(7) 0.93312(6) 0.77351(4) 0.0270(2) Uani 1 1 d . . . . .
Si2 Si 0.81346(6) 0.90207(6) 0.72160(4) 0.0238(2) Uani 1 1 d . . . . .
Si3 Si 1.09327(6) 0.66102(6) 0.83390(4) 0.0237(2) Uani 1 1 d . . . . .
Si4 Si 1.21741(7) 0.69787(6) 0.72386(5) 0.0312(2) Uani 1 1 d . . . . .
Si5 Si 1.05725(6) 0.65950(6) 0.58622(4) 0.0240(2) Uani 1 1 d . . . . .
Si6 Si 1.03631(7) 0.84843(6) 0.56914(4) 0.0275(2) Uani 1 1 d . . . . .
Si7 Si 0.54899(7) 0.54730(8) 0.79787(5) 0.0410(3) Uani 1 1 d . . . . .
Si8 Si 0.62362(7) 0.65797(7) 0.85651(4) 0.0358(3) Uani 1 1 d . . . . .
Si9 Si 0.93833(7) 0.38480(7) 0.85516(5) 0.0331(2) Uani 1 1 d . . . . .
Si10 Si 0.76233(8) 0.39109(8) 0.93087(5) 0.0407(3) Uani 1 1 d . . . . .
Si11 Si 0.77160(6) 0.49313(6) 0.64636(4) 0.0229(2) Uani 1 1 d . . . . .
Si12 Si 0.80894(7) 0.32808(7) 0.71827(4) 0.0297(2) Uani 1 1 d . . . . .
O1 O 0.44190(17) -0.01569(17) 0.60904(11) 0.0372(6) Uani 1 1 d . . . . .
O2 O 0.33132(17) 0.04979(17) 0.52893(11) 0.0361(6) Uani 1 1 d . . . . .
O3 O 0.35068(17) 0.21640(17) 0.46269(11) 0.0355(6) Uani 1 1 d . . . . .
O4 O 0.52058(17) 0.24825(17) 0.46473(11) 0.0364(6) Uani 1 1 d . . . . .
O5 O 0.56913(17) 0.22461(19) 0.57133(12) 0.0413(7) Uani 1 1 d . . . . .
O6 O 0.49963(17) 0.09771(18) 0.66763(11) 0.0393(7) Uani 1 1 d . . . . .
O7 O 0.24952(18) 0.13360(19) 0.66464(11) 0.0392(7) Uani 1 1 d . . . . .
O8 O 0.21209(17) 0.25918(18) 0.57744(11) 0.0391(7) Uani 1 1 d . . . . .
O9 O 0.3447(2) 0.37512(17) 0.54750(11) 0.0440(7) Uani 1 1 d . . . . .
O10 O 0.3795(2) 0.3617(2) 0.65901(13) 0.0558(9) Uani 1 1 d . . . . .
O11 O 0.32034(18) 0.30041(17) 0.79496(11) 0.0373(6) Uani 1 1 d . . . . .
O12 O 0.20564(18) 0.18531(17) 0.78936(11) 0.0358(6) Uani 1 1 d . . . . .
O13 O 0.11636(18) 0.09888(17) 0.96141(11) 0.0364(6) Uani 1 1 d . . . . .
O14 O 0.22052(19) -0.00833(17) 0.88880(12) 0.0414(7) Uani 1 1 d . . . . .
O15 O 0.39944(19) 0.01198(18) 0.86192(12) 0.0439(7) Uani 1 1 d . . . . .
O16 O 0.46319(18) 0.16924(18) 0.86073(12) 0.0415(7) Uani 1 1 d . . . . .
O17 O 0.35513(18) 0.27801(18) 0.93079(11) 0.0394(7) Uani 1 1 d . . . . .
O18 O 0.17426(17) 0.26034(16) 0.95921(10) 0.0318(6) Uani 1 1 d . . . . .
O19 O 0.6144(6) -0.0294(5) 0.9528(3) 0.060(2) Uiso 0.5 1 d . . P B 1
O20 O 0.6563(5) -0.0174(4) 0.9409(3) 0.0388(14) Uiso 0.5 1 d . . P C 2
N3 N 1.03467(19) 0.75244(18) 0.61422(12) 0.0256(6) Uani 1 1 d . . . . .
N4 N 0.9152(2) 0.87155(18) 0.73795(12) 0.0273(7) Uani 1 1 d . . . . .
N5 N 1.1112(2) 0.69706(18) 0.76148(12) 0.0276(7) Uani 1 1 d . . . . .
N6 N 0.6375(2) 0.5768(2) 0.81736(13) 0.0386(8) Uani 1 1 d . . . . .
N7 N 0.8275(2) 0.4184(2) 0.86562(13) 0.0361(8) Uani 1 1 d . . . . .
N8 N 0.78506(18) 0.43631(19) 0.71162(12) 0.0274(7) Uani 1 1 d . . . . .
N1A N 0.8543(4) 0.5994(4) 0.7599(2) 0.0230(12) Uiso 0.5 1 d . . P A 1
N2A N 0.9067(4) 0.6544(4) 0.7423(3) 0.0256(13) Uiso 0.5 1 d . . P A 1
N1B N 0.8766(4) 0.6306(4) 0.7267(3) 0.0331(14) Uiso 0.5 1 d . . P A 2
N2B N 0.8897(4) 0.6275(4) 0.7735(3) 0.0283(13) Uiso 0.5 1 d . . P A 2
C1 C 0.9320(3) 1.0520(2) 0.75315(17) 0.0359(9) Uani 1 1 d . . . . .
H1A H 0.9544 1.0694 0.7122 0.054 Uiso 1 1 calc R U . . .
H1B H 0.9600 1.0822 0.7749 0.054 Uiso 1 1 calc R U . . .
H1C H 0.8682 1.0662 0.7618 0.054 Uiso 1 1 calc R U . . .
C2 C 1.0815(2) 0.9182(2) 0.75933(16) 0.0328(8) Uani 1 1 d . . . . .
H2A H 1.1011 0.8570 0.7660 0.049 Uiso 1 1 calc R U . . .
H2B H 1.1031 0.9470 0.7850 0.049 Uiso 1 1 calc R U . . .
H2C H 1.1048 0.9427 0.7196 0.049 Uiso 1 1 calc R U . . .
C3 C 0.9190(3) 0.9085(3) 0.85316(15) 0.0384(10) Uani 1 1 d . . . . .
H3A H 0.8546 0.9154 0.8623 0.058 Uiso 1 1 calc R U . . .
H3B H 0.9423 0.9477 0.8714 0.058 Uiso 1 1 calc R U . . .
H3C H 0.9398 0.8495 0.8673 0.058 Uiso 1 1 calc R U . . .
C4 C 0.7266(2) 0.9308(3) 0.78365(16) 0.0331(9) Uani 1 1 d . . . . .
H4A H 0.7219 0.8819 0.8149 0.050 Uiso 1 1 calc R U . . .
H4B H 0.6700 0.9457 0.7716 0.050 Uiso 1 1 calc R U . . .
H4C H 0.7428 0.9797 0.7967 0.050 Uiso 1 1 calc R U . . .
C5 C 0.8100(3) 0.9988(2) 0.66351(16) 0.0341(9) Uani 1 1 d . . . . .
H5A H 0.8094 1.0507 0.6795 0.051 Uiso 1 1 calc R U . . .
H5B H 0.7569 1.0016 0.6479 0.051 Uiso 1 1 calc R U . . .
H5C H 0.8620 0.9944 0.6330 0.051 Uiso 1 1 calc R U . . .
C6 C 0.7708(3) 0.8154(2) 0.69568(16) 0.0326(9) Uani 1 1 d . . . . .
H6A H 0.8150 0.7957 0.6644 0.049 Uiso 1 1 calc R U . . .
H6B H 0.7165 0.8377 0.6820 0.049 Uiso 1 1 calc R U . . .
H6C H 0.7588 0.7674 0.7271 0.049 Uiso 1 1 calc R U . . .
C7 C 1.1242(3) 0.7357(3) 0.87658(17) 0.0373(9) Uani 1 1 d . . . . .
H7A H 1.1880 0.7386 0.8671 0.056 Uiso 1 1 calc R U . . .
H7B H 1.1061 0.7142 0.9175 0.056 Uiso 1 1 calc R U . . .
H7C H 1.0946 0.7929 0.8672 0.056 Uiso 1 1 calc R U . . .
C8 C 1.1577(3) 0.5560(2) 0.85431(17) 0.0353(9) Uani 1 1 d . . . . .
H8A H 1.1425 0.5127 0.8355 0.053 Uiso 1 1 calc R U . . .
H8B H 1.1433 0.5381 0.8958 0.053 Uiso 1 1 calc R U . . .
H8C H 1.2207 0.5626 0.8422 0.053 Uiso 1 1 calc R U . . .
C9 C 0.9750(3) 0.6487(3) 0.86604(18) 0.0367(9) Uani 1 1 d . . . . .
H9A H 0.9402 0.7035 0.8583 0.055 Uiso 1 1 calc R U . . .
H9B H 0.9683 0.6301 0.9074 0.055 Uiso 1 1 calc R U . . .
H9C H 0.9545 0.6059 0.8493 0.055 Uiso 1 1 calc R U . . .
C10 C 1.2960(3) 0.7376(3) 0.75989(19) 0.0420(10) Uani 1 1 d . . . . .
H10A H 1.2716 0.7930 0.7709 0.063 Uiso 1 1 calc R U . . .
H10B H 1.3526 0.7441 0.7334 0.063 Uiso 1 1 calc R U . . .
H10C H 1.3046 0.6964 0.7940 0.063 Uiso 1 1 calc R U . . .
C11 C 1.2279(3) 0.7716(3) 0.65338(17) 0.0368(9) Uani 1 1 d . . . . .
H11A H 1.1842 0.7608 0.6329 0.055 Uiso 1 1 calc R U . . .
H11B H 1.2870 0.7615 0.6306 0.055 Uiso 1 1 calc R U . . .
H11C H 1.2179 0.8310 0.6598 0.055 Uiso 1 1 calc R U . . .
C12 C 1.2673(3) 0.5894(3) 0.70680(19) 0.0447(11) Uani 1 1 d . . . . .
H12A H 1.2697 0.5493 0.7424 0.067 Uiso 1 1 calc R U . . .
H12B H 1.3269 0.5942 0.6840 0.067 Uiso 1 1 calc R U . . .
H12C H 1.2312 0.5684 0.6851 0.067 Uiso 1 1 calc R U . . .
C13 C 1.1752(2) 0.6401(2) 0.54860(17) 0.0354(9) Uani 1 1 d . . . . .
H13A H 1.1889 0.6862 0.5161 0.053 Uiso 1 1 calc R U . . .
H13B H 1.1837 0.5853 0.5349 0.053 Uiso 1 1 calc R U . . .
H13C H 1.2143 0.6388 0.5753 0.053 Uiso 1 1 calc R U . . .
C14 C 1.0402(3) 0.5619(2) 0.64254(16) 0.0333(9) Uani 1 1 d . . . . .
H14A H 1.0713 0.5644 0.6729 0.050 Uiso 1 1 calc R U . . .
H14B H 1.0631 0.5107 0.6255 0.050 Uiso 1 1 calc R U . . .
H14C H 0.9772 0.5596 0.6586 0.050 Uiso 1 1 calc R U . . .
C15 C 0.9907(2) 0.6556(3) 0.53114(15) 0.0318(8) Uani 1 1 d . . . . .
H15A H 0.9280 0.6664 0.5474 0.048 Uiso 1 1 calc R U . . .
H15B H 1.0019 0.5991 0.5197 0.048 Uiso 1 1 calc R U . . .
H15C H 1.0075 0.6994 0.4977 0.048 Uiso 1 1 calc R U . . .
C16 C 1.1263(3) 0.8538(3) 0.50260(16) 0.0383(9) Uani 1 1 d . . . . .
H16A H 1.1837 0.8386 0.5136 0.057 Uiso 1 1 calc R U . . .
H16B H 1.1243 0.9119 0.4807 0.057 Uiso 1 1 calc R U . . .
H16C H 1.1175 0.8136 0.4791 0.057 Uiso 1 1 calc R U . . .
C17 C 0.9319(3) 0.8799(3) 0.54174(16) 0.0363(9) Uani 1 1 d . . . . .
H17A H 0.9265 0.8407 0.5166 0.054 Uiso 1 1 calc R U . . .
H17B H 0.9328 0.9383 0.5203 0.054 Uiso 1 1 calc R U . . .
H17C H 0.8817 0.8773 0.5740 0.054 Uiso 1 1 calc R U . . .
C18 C 1.0552(3) 0.9383(2) 0.60404(16) 0.0342(9) Uani 1 1 d . . . . .
H18A H 1.0149 0.9370 0.6411 0.051 Uiso 1 1 calc R U . . .
H18B H 1.0444 0.9931 0.5795 0.051 Uiso 1 1 calc R U . . .
H18C H 1.1160 0.9314 0.6096 0.051 Uiso 1 1 calc R U . . .
C19 C 0.4430(3) 0.5506(3) 0.85247(19) 0.0513(12) Uani 1 1 d . . . . .
H19A H 0.4526 0.5170 0.8891 0.077 Uiso 1 1 calc R U . . .
H19B H 0.3980 0.5267 0.8395 0.077 Uiso 1 1 calc R U . . .
H19C H 0.4234 0.6100 0.8572 0.077 Uiso 1 1 calc R U . . .
C20 C 0.5688(3) 0.4342(3) 0.78450(17) 0.0430(10) Uani 1 1 d . . . . .
H20A H 0.6189 0.4293 0.7527 0.064 Uiso 1 1 calc R U . . .
H20B H 0.5163 0.4182 0.7748 0.064 Uiso 1 1 calc R U . . .
H20C H 0.5816 0.3961 0.8189 0.064 Uiso 1 1 calc R U . . .
C21 C 0.5228(3) 0.6153(3) 0.73019(18) 0.0501(12) Uani 1 1 d . . . . .
H21A H 0.5142 0.6756 0.7346 0.075 Uiso 1 1 calc R U . . .
H21B H 0.4691 0.5985 0.7226 0.075 Uiso 1 1 calc R U . . .
H21C H 0.5717 0.6071 0.6982 0.075 Uiso 1 1 calc R U . . .
C22 C 0.5614(3) 0.6311(3) 0.93238(18) 0.0526(13) Uani 1 1 d . . . . .
H22A H 0.4993 0.6279 0.9323 0.079 Uiso 1 1 calc R U . . .
H22B H 0.5663 0.6755 0.9539 0.079 Uiso 1 1 calc R U . . .
H22C H 0.5862 0.5759 0.9504 0.079 Uiso 1 1 calc R U . . .
C23 C 0.7301(3) 0.6902(3) 0.86414(17) 0.0457(11) Uani 1 1 d . . . . .
H23A H 0.7649 0.6401 0.8806 0.069 Uiso 1 1 calc R U . . .
H23B H 0.7186 0.7331 0.8893 0.069 Uiso 1 1 calc R U . . .
H23C H 0.7626 0.7144 0.8265 0.069 Uiso 1 1 calc R U . . .
C24 C 0.5619(3) 0.7573(3) 0.82362(19) 0.0444(11) Uani 1 1 d . . . . .
H24A H 0.5918 0.7749 0.7841 0.067 Uiso 1 1 calc R U . . .
H24B H 0.5600 0.8032 0.8454 0.067 Uiso 1 1 calc R U . . .
H24C H 0.5019 0.7454 0.8243 0.067 Uiso 1 1 calc R U . . .
C25 C 0.9922(3) 0.4000(2) 0.91406(17) 0.0365(9) Uani 1 1 d . . . . .
H25A H 0.9864 0.4608 0.9168 0.055 Uiso 1 1 calc R U . . .
H25B H 1.0546 0.3792 0.9057 0.055 Uiso 1 1 calc R U . . .
H25C H 0.9635 0.3678 0.9503 0.055 Uiso 1 1 calc R U . . .
C26 C 1.0005(3) 0.4428(2) 0.78737(17) 0.0372(9) Uani 1 1 d . . . . .
H26A H 0.9706 0.4423 0.7561 0.056 Uiso 1 1 calc R U . . .
H26B H 1.0602 0.4145 0.7790 0.056 Uiso 1 1 calc R U . . .
H26C H 1.0035 0.5020 0.7915 0.056 Uiso 1 1 calc R U . . .
C27 C 0.9639(3) 0.2676(2) 0.84771(18) 0.0391(10) Uani 1 1 d . . . . .
H27A H 0.9316 0.2324 0.8813 0.059 Uiso 1 1 calc R U . . .
H27B H 1.0271 0.2517 0.8446 0.059 Uiso 1 1 calc R U . . .
H27C H 0.9460 0.2584 0.8133 0.059 Uiso 1 1 calc R U . . .
C28 C 0.7924(3) 0.2811(3) 0.97086(19) 0.0492(11) Uani 1 1 d . . . . .
H28A H 0.7901 0.2377 0.9479 0.074 Uiso 1 1 calc R U . . .
H28B H 0.7508 0.2704 1.0073 0.074 Uiso 1 1 calc R U . . .
H28C H 0.8520 0.2783 0.9780 0.074 Uiso 1 1 calc R U . . .
C29 C 0.6449(3) 0.3865(3) 0.92539(18) 0.0486(11) Uani 1 1 d . . . . .
H29A H 0.6240 0.4403 0.9035 0.073 Uiso 1 1 calc R U . . .
H29B H 0.6081 0.3779 0.9638 0.073 Uiso 1 1 calc R U . . .
H29C H 0.6416 0.3390 0.9061 0.073 Uiso 1 1 calc R U . . .
C30 C 0.7622(4) 0.4676(3) 0.98069(18) 0.0561(13) Uani 1 1 d . . . . .
H30A H 0.8211 0.4648 0.9889 0.084 Uiso 1 1 calc R U . . .
H30B H 0.7201 0.4521 1.0164 0.084 Uiso 1 1 calc R U . . .
H30C H 0.7452 0.5259 0.9628 0.084 Uiso 1 1 calc R U . . .
C31 C 0.8632(2) 0.4668(2) 0.58574(15) 0.0306(8) Uani 1 1 d . . . . .
H31A H 0.9199 0.4720 0.5949 0.046 Uiso 1 1 calc R U . . .
H31B H 0.8562 0.5066 0.5507 0.046 Uiso 1 1 calc R U . . .
H31C H 0.8610 0.4082 0.5801 0.046 Uiso 1 1 calc R U . . .
C32 C 0.6669(3) 0.4742(3) 0.62466(16) 0.0337(9) Uani 1 1 d . . . . .
H32A H 0.6732 0.4169 0.6147 0.051 Uiso 1 1 calc R U . . .
H32B H 0.6567 0.5170 0.5916 0.051 Uiso 1 1 calc R U . . .
H32C H 0.6170 0.4788 0.6565 0.051 Uiso 1 1 calc R U . . .
C33 C 0.7658(2) 0.6115(2) 0.64375(17) 0.0324(8) Uani 1 1 d . . . . .
H33A H 0.7232 0.6276 0.6768 0.049 Uiso 1 1 calc R U . . .
H33B H 0.7474 0.6413 0.6086 0.049 Uiso 1 1 calc R U . . .
H33C H 0.8239 0.6274 0.6445 0.049 Uiso 1 1 calc R U . . .
C34 C 0.7683(3) 0.2713(3) 0.79265(16) 0.0369(9) Uani 1 1 d . . . . .
H34A H 0.7863 0.2993 0.8202 0.055 Uiso 1 1 calc R U . . .
H34B H 0.7934 0.2116 0.7964 0.055 Uiso 1 1 calc R U . . .
H34C H 0.7040 0.2734 0.8002 0.055 Uiso 1 1 calc R U . . .
C35 C 0.9300(2) 0.2972(3) 0.69510(17) 0.0356(9) Uani 1 1 d . . . . .
H35A H 0.9479 0.3165 0.6539 0.053 Uiso 1 1 calc R U . . .
H35B H 0.9417 0.2349 0.7037 0.053 Uiso 1 1 calc R U . . .
H35C H 0.9632 0.3239 0.7156 0.053 Uiso 1 1 calc R U . . .
C36 C 0.7548(3) 0.2745(3) 0.67413(18) 0.0398(10) Uani 1 1 d . . . . .
H36A H 0.6908 0.2847 0.6854 0.060 Uiso 1 1 calc R U . . .
H36B H 0.7722 0.2129 0.6804 0.060 Uiso 1 1 calc R U . . .
H36C H 0.7734 0.2980 0.6336 0.060 Uiso 1 1 calc R U . . .
C37 C 0.3723(3) -0.0592(3) 0.60255(18) 0.0403(10) Uani 1 1 d . . . . .
H37A H 0.3171 -0.0415 0.6280 0.048 Uiso 1 1 calc R U . . .
H37B H 0.3857 -0.1216 0.6133 0.048 Uiso 1 1 calc R U . . .
C38 C 0.3611(3) -0.0385(2) 0.54164(19) 0.0392(10) Uani 1 1 d . . . . .
H38A H 0.4179 -0.0510 0.5159 0.047 Uiso 1 1 calc R U . . .
H38B H 0.3178 -0.0741 0.5357 0.047 Uiso 1 1 calc R U . . .
C39 C 0.3105(3) 0.0701(3) 0.47364(17) 0.0406(10) Uani 1 1 d . . . . .
H39A H 0.2620 0.0374 0.4719 0.049 Uiso 1 1 calc R U . . .
H39B H 0.3624 0.0549 0.4446 0.049 Uiso 1 1 calc R U . . .
C40 C 0.2830(3) 0.1658(3) 0.46167(17) 0.0389(10) Uani 1 1 d . . . . .
H40A H 0.2665 0.1803 0.4237 0.047 Uiso 1 1 calc R U . . .
H40B H 0.2305 0.1797 0.4906 0.047 Uiso 1 1 calc R U . . .
C41 C 0.4181(3) 0.2203(3) 0.41358(16) 0.0386(10) Uani 1 1 d . . . . .
H41A H 0.3930 0.2391 0.3788 0.046 Uiso 1 1 calc R U . . .
H41B H 0.4508 0.1633 0.4115 0.046 Uiso 1 1 calc R U . . .
C42 C 0.4786(3) 0.2837(3) 0.41821(17) 0.0423(10) Uani 1 1 d . . . . .
H42A H 0.5229 0.2943 0.3824 0.051 Uiso 1 1 calc R U . . .
H42B H 0.4444 0.3387 0.4249 0.051 Uiso 1 1 calc R U . . .
C43 C 0.5670(3) 0.3094(3) 0.4794(2) 0.0439(10) Uani 1 1 d . . . . .
H43A H 0.5247 0.3530 0.4971 0.053 Uiso 1 1 calc R U . . .
H43B H 0.6043 0.3386 0.4447 0.053 Uiso 1 1 calc R U . . .
C44 C 0.6221(3) 0.2643(3) 0.51995(19) 0.0442(10) Uani 1 1 d . . . . .
H44A H 0.6636 0.2203 0.5022 0.053 Uiso 1 1 calc R U . . .
H44B H 0.6569 0.3054 0.5290 0.053 Uiso 1 1 calc R U . . .
C45 C 0.6228(3) 0.1717(3) 0.60696(18) 0.0495(12) Uani 1 1 d . . . . .
H45A H 0.6729 0.2023 0.6088 0.059 Uiso 1 1 calc R U . . .
H45B H 0.6466 0.1190 0.5911 0.059 Uiso 1 1 calc R U . . .
C46 C 0.5681(3) 0.1492(3) 0.66587(18) 0.0460(11) Uani 1 1 d . . . . .
H46A H 0.6068 0.1183 0.6918 0.055 Uiso 1 1 calc R U . . .
H46B H 0.5418 0.2026 0.6801 0.055 Uiso 1 1 calc R U . . .
C47 C 0.5310(3) 0.0103(3) 0.66980(18) 0.0455(11) Uani 1 1 d . . . . .
H47A H 0.5510 -0.0118 0.7062 0.055 Uiso 1 1 calc R U . . .
H47B H 0.5817 0.0038 0.6380 0.055 Uiso 1 1 calc R U . . .
C48 C 0.4591(3) -0.0394(3) 0.66528(17) 0.0439(11) Uani 1 1 d . . . . .
H48A H 0.4772 -0.1014 0.6730 0.053 Uiso 1 1 calc R U . . .
H48B H 0.4054 -0.0267 0.6936 0.053 Uiso 1 1 calc R U . . .
C49 C 0.1771(3) 0.1299(3) 0.63839(17) 0.0401(10) Uani 1 1 d . . . . .
H49A H 0.1301 0.1006 0.6666 0.048 Uiso 1 1 calc R U . . .
H49B H 0.1965 0.0971 0.6066 0.048 Uiso 1 1 calc R U . . .
C50 C 0.1424(3) 0.2179(3) 0.61638(17) 0.0454(11) Uani 1 1 d . . . . .
H50A H 0.0938 0.2158 0.5968 0.054 Uiso 1 1 calc R U . . .
H50B H 0.1196 0.2499 0.6484 0.054 Uiso 1 1 calc R U . . .
C51 C 0.1917(3) 0.3490(3) 0.56279(17) 0.0484(12) Uani 1 1 d . . . . .
H51A H 0.1789 0.3759 0.5975 0.058 Uiso 1 1 calc R U . . .
H51B H 0.1393 0.3607 0.5450 0.058 Uiso 1 1 calc R U . . .
C52 C 0.2692(3) 0.3845(3) 0.52183(17) 0.0456(11) Uani 1 1 d . . . . .
H52A H 0.2833 0.3547 0.4884 0.055 Uiso 1 1 calc R U . . .
H52B H 0.2544 0.4458 0.5080 0.055 Uiso 1 1 calc R U . . .
C53 C 0.3465(4) 0.4455(3) 0.57455(19) 0.0521(12) Uani 1 1 d . . . . .
H53A H 0.2876 0.4591 0.5976 0.063 Uiso 1 1 calc R U . . .
H53B H 0.3619 0.4963 0.5453 0.063 Uiso 1 1 calc R U . . .
C54 C 0.4118(4) 0.4248(3) 0.61168(19) 0.0548(13) Uani 1 1 d . . . . .
H54A H 0.4688 0.4027 0.5901 0.066 Uiso 1 1 calc R U . . .
H54B H 0.4209 0.4768 0.6253 0.066 Uiso 1 1 calc R U . . .
C55 C 0.4228(3) 0.3555(3) 0.70400(19) 0.0534(12) Uani 1 1 d . . . . .
H55A H 0.4100 0.4094 0.7198 0.064 Uiso 1 1 calc R U . . .
H55B H 0.4871 0.3468 0.6899 0.064 Uiso 1 1 calc R U . . .
C56 C 0.3941(3) 0.2828(3) 0.74979(17) 0.0447(11) Uani 1 1 d . . . . .
H56A H 0.3790 0.2381 0.7314 0.054 Uiso 1 1 calc R U . . .
H56B H 0.4449 0.2583 0.7676 0.054 Uiso 1 1 calc R U . . .
C57 C 0.2388(3) 0.3290(3) 0.77801(19) 0.0434(11) Uani 1 1 d . . . . .
H57A H 0.2451 0.3835 0.7509 0.052 Uiso 1 1 calc R U . . .
H57B H 0.1940 0.3405 0.8120 0.052 Uiso 1 1 calc R U . . .
C58 C 0.2074(3) 0.2670(3) 0.75079(19) 0.0432(11) Uani 1 1 d . . . . .
H58A H 0.1478 0.2873 0.7434 0.052 Uiso 1 1 calc R U . . .
H58B H 0.2473 0.2607 0.7139 0.052 Uiso 1 1 calc R U . . .
C59 C 0.1773(3) 0.1197(3) 0.76711(16) 0.0361(9) Uani 1 1 d . . . . .
H59A H 0.1236 0.1427 0.7520 0.043 Uiso 1 1 calc R U . . .
H59B H 0.1613 0.0721 0.7988 0.043 Uiso 1 1 calc R U . . .
C60 C 0.2446(3) 0.0847(3) 0.72042(16) 0.0355(9) Uani 1 1 d . . . . .
H60A H 0.3032 0.0799 0.7306 0.043 Uiso 1 1 calc R U . . .
H60B H 0.2314 0.0263 0.7194 0.043 Uiso 1 1 calc R U . . .
C61 C 0.0792(3) 0.0503(3) 0.93153(16) 0.0376(9) Uani 1 1 d . . . . .
H61A H 0.0728 0.0836 0.8937 0.045 Uiso 1 1 calc R U . . .
H61B H 0.0202 0.0359 0.9532 0.045 Uiso 1 1 calc R U . . .
C62 C 0.1395(3) -0.0309(3) 0.92423(18) 0.0423(10) Uani 1 1 d . . . . .
H62A H 0.1494 -0.0619 0.9619 0.051 Uiso 1 1 calc R U . . .
H62B H 0.1123 -0.0687 0.9066 0.051 Uiso 1 1 calc R U . . .
C63 C 0.2839(3) -0.0795(3) 0.88509(19) 0.0475(11) Uani 1 1 d . . . . .
H63A H 0.2601 -0.1254 0.8725 0.057 Uiso 1 1 calc R U . . .
H63B H 0.2986 -0.1020 0.9230 0.057 Uiso 1 1 calc R U . . .
C64 C 0.3653(3) -0.0521(3) 0.84270(19) 0.0480(11) Uani 1 1 d . . . . .
H64A H 0.4099 -0.1017 0.8390 0.058 Uiso 1 1 calc R U . . .
H64B H 0.3505 -0.0297 0.8048 0.058 Uiso 1 1 calc R U . . .
C65 C 0.4784(3) 0.0374(3) 0.8252(2) 0.0529(13) Uani 1 1 d . . . . .
H65A H 0.4657 0.0687 0.7882 0.063 Uiso 1 1 calc R U . . .
H65B H 0.5194 -0.0136 0.8178 0.063 Uiso 1 1 calc R U . . .
C66 C 0.5201(3) 0.0942(3) 0.8525(2) 0.0519(13) Uani 1 1 d . . . . .
H66A H 0.5320 0.0632 0.8897 0.062 Uiso 1 1 calc R U . . .
H66B H 0.5767 0.1098 0.8277 0.062 Uiso 1 1 calc R U . . .
C67 C 0.4988(3) 0.2237(3) 0.88718(19) 0.0504(12) Uani 1 1 d . . . . .
H67A H 0.5556 0.2407 0.8633 0.061 Uiso 1 1 calc R U . . .
H67B H 0.5096 0.1933 0.9248 0.061 Uiso 1 1 calc R U . . .
C68 C 0.4357(3) 0.3022(3) 0.89500(19) 0.0447(10) Uani 1 1 d . . . . .
H68A H 0.4615 0.3414 0.9124 0.054 Uiso 1 1 calc R U . . .
H68B H 0.4248 0.3327 0.8574 0.054 Uiso 1 1 calc R U . . .
C69 C 0.2924(3) 0.3498(3) 0.93501(17) 0.0385(9) Uani 1 1 d . . . . .
H69A H 0.2768 0.3727 0.8974 0.046 Uiso 1 1 calc R U . . .
H69B H 0.3170 0.3953 0.9474 0.046 Uiso 1 1 calc R U . . .
C70 C 0.2111(3) 0.3219(2) 0.97837(16) 0.0348(9) Uani 1 1 d . . . . .
H70A H 0.2274 0.2976 1.0157 0.042 Uiso 1 1 calc R U . . .
H70B H 0.1676 0.3719 0.9836 0.042 Uiso 1 1 calc R U . . .
C71 C 0.1054(3) 0.2256(2) 1.00187(15) 0.0334(9) Uani 1 1 d . . . . .
H71A H 0.0634 0.2722 1.0161 0.040 Uiso 1 1 calc R U . . .
H71B H 0.1295 0.1914 1.0344 0.040 Uiso 1 1 calc R U . . .
C72 C 0.0589(3) 0.1697(3) 0.97679(16) 0.0364(9) Uani 1 1 d . . . . .
H72A H 0.0068 0.1498 1.0051 0.044 Uiso 1 1 calc R U . . .
H72B H 0.0384 0.2032 0.9427 0.044 Uiso 1 1 calc R U . . .
C74 C 0.5906(7) -0.1041(6) 0.9741(4) 0.047(2) Uiso 0.5 1 d . . P B 1
H74A H 0.5886 -0.1141 1.0157 0.056 Uiso 0.5 1 calc R U P B 1
H74B H 0.6353 -0.1469 0.9574 0.056 Uiso 0.5 1 calc R U P B 1
C76 C 0.5011(7) -0.1180(6) 0.9640(4) 0.052(2) Uiso 0.5 1 d . . P B 1
H76A H 0.4547 -0.0872 0.9886 0.079 Uiso 0.5 1 calc R U P B 1
H76B H 0.4932 -0.1792 0.9730 0.079 Uiso 0.5 1 calc R U P B 1
H76C H 0.4980 -0.0967 0.9239 0.079 Uiso 0.5 1 calc R U P B 1
C77 C 0.6977(10) -0.0209(9) 0.9652(6) 0.075(4) Uiso 0.5 1 d . . P B 1
H77B H 0.7412 -0.0680 0.9533 0.090 Uiso 0.5 1 calc R U P B 1
H77A H 0.6923 -0.0226 1.0066 0.090 Uiso 0.5 1 calc R U P B 1
C80 C 0.7279(9) 0.0677(9) 0.9310(6) 0.070(4) Uiso 0.5 1 d . . P B 1
H80A H 0.7261 0.0713 0.8906 0.105 Uiso 0.5 1 calc R U P B 1
H80B H 0.7880 0.0727 0.9347 0.105 Uiso 0.5 1 calc R U P B 1
H80C H 0.6883 0.1141 0.9463 0.105 Uiso 0.5 1 calc R U P B 1
C73 C 0.6318(8) -0.0949(7) 0.9742(4) 0.053(3) Uiso 0.5 1 d . . P C 2
H73A H 0.6128 -0.0885 1.0149 0.064 Uiso 0.5 1 calc R U P C 2
H73B H 0.6821 -0.1393 0.9709 0.064 Uiso 0.5 1 calc R U P C 2
C75 C 0.5567(7) -0.1202(6) 0.9526(4) 0.050(2) Uiso 0.5 1 d . . P C 2
H75A H 0.5033 -0.0828 0.9637 0.074 Uiso 0.5 1 calc R U P C 2
H75B H 0.5464 -0.1796 0.9692 0.074 Uiso 0.5 1 calc R U P C 2
H75C H 0.5718 -0.1144 0.9109 0.074 Uiso 0.5 1 calc R U P C 2
C78 C 0.7257(6) 0.0076(7) 0.9583(4) 0.039(2) Uiso 0.5 1 d . . P C 2
H78A H 0.7722 -0.0404 0.9610 0.047 Uiso 0.5 1 calc R U P C 2
H78B H 0.7056 0.0245 0.9965 0.047 Uiso 0.5 1 calc R U P C 2
C79 C 0.7624(8) 0.0843(7) 0.9142(5) 0.055(3) Uiso 0.5 1 d . . P C 2
H79A H 0.7759 0.0692 0.8759 0.082 Uiso 0.5 1 calc R U P C 2
H79B H 0.8161 0.0983 0.9235 0.082 Uiso 0.5 1 calc R U P C 2
H79C H 0.7185 0.1338 0.9153 0.082 Uiso 0.5 1 calc R U P C 2

loop_
_atom_site_aniso_label
_atom_site_aniso_U_11
_atom_site_aniso_U_22
_atom_site_aniso_U_33
_atom_site_aniso_U_23
_atom_site_aniso_U_13
_atom_site_aniso_U_12
Gd1A 0.0171(3) 0.0165(3) 0.0189(2) -0.0052(2) -0.00708(19) 0.00174(17)
Gd2A 0.0159(4) 0.0159(4) 0.0191(3) -0.0056(2) -0.0068(3) 0.0033(2)
Gd1B 0.0118(2) 0.0142(3) 0.0170(2) -0.0037(2) -0.00324(17) -0.00040(16)
Gd2B 0.0112(4) 0.0146(4) 0.0211(2) -0.0052(2) -0.0036(3) 0.0014(2)
K1 0.0212(4) 0.0302(4) 0.0281(4) -0.0049(3) -0.0040(3) -0.0007(3)
K2 0.0261(4) 0.0328(4) 0.0259(4) -0.0096(3) -0.0038(3) 0.0031(3)
Si1 0.0323(6) 0.0226(5) 0.0233(5) -0.0052(4) -0.0044(4) 0.0081(4)
Si2 0.0261(5) 0.0195(5) 0.0230(5) -0.0048(4) -0.0033(4) 0.0075(4)
Si3 0.0253(5) 0.0203(5) 0.0304(5) -0.0069(4) -0.0156(4) 0.0009(4)
Si4 0.0308(6) 0.0229(5) 0.0398(6) -0.0102(4) -0.0100(5) 0.0100(4)
Si5 0.0189(5) 0.0267(5) 0.0252(5) -0.0095(4) 0.0012(4) 0.0007(4)
Si6 0.0290(5) 0.0281(5) 0.0240(5) -0.0070(4) -0.0053(4) 0.0066(4)
Si7 0.0290(6) 0.0545(7) 0.0327(6) -0.0045(5) -0.0073(5) 0.0190(5)
Si8 0.0310(6) 0.0396(6) 0.0280(5) -0.0066(5) 0.0029(4) 0.0149(5)
Si9 0.0381(6) 0.0267(5) 0.0380(6) -0.0056(4) -0.0219(5) 0.0092(5)
Si10 0.0512(7) 0.0479(7) 0.0290(5) -0.0149(5) -0.0207(5) 0.0081(6)
Si11 0.0222(5) 0.0278(5) 0.0217(4) -0.0097(4) -0.0067(4) -0.0007(4)
Si12 0.0256(5) 0.0353(6) 0.0265(5) -0.0083(4) -0.0034(4) 0.0053(4)
O1 0.0333(15) 0.0404(16) 0.0380(15) -0.0083(12) -0.0068(12) -0.0018(12)
O2 0.0335(15) 0.0362(15) 0.0418(15) -0.0155(12) -0.0093(12) 0.0013(12)
O3 0.0334(15) 0.0435(16) 0.0307(14) -0.0151(12) -0.0051(11) 0.0030(12)
O4 0.0345(15) 0.0327(15) 0.0416(15) -0.0024(12) -0.0088(12) -0.0051(12)
O5 0.0252(14) 0.0557(18) 0.0456(16) -0.0181(14) -0.0054(12) -0.0018(13)
O6 0.0283(15) 0.0497(17) 0.0414(16) -0.0189(13) -0.0068(12) 0.0074(13)
O7 0.0328(15) 0.0572(18) 0.0268(13) -0.0035(13) -0.0047(11) -0.0090(13)
O8 0.0320(15) 0.0428(16) 0.0366(15) -0.0067(12) -0.0035(12) 0.0128(12)
O9 0.068(2) 0.0294(15) 0.0348(15) -0.0122(12) -0.0099(14) 0.0045(14)
O10 0.079(2) 0.058(2) 0.0365(16) -0.0051(15) -0.0186(16) -0.0215(18)
O11 0.0429(16) 0.0418(16) 0.0291(13) -0.0106(12) -0.0152(12) 0.0098(13)
O12 0.0438(16) 0.0349(15) 0.0327(14) -0.0137(12) -0.0149(12) 0.0064(12)
O13 0.0386(16) 0.0332(15) 0.0358(14) -0.0055(12) -0.0080(12) 0.0028(12)
O14 0.0495(18) 0.0292(15) 0.0380(15) -0.0035(12) 0.0011(13) 0.0039(13)
O15 0.0470(18) 0.0373(16) 0.0369(15) -0.0048(13) 0.0043(13) 0.0103(13)
O16 0.0330(16) 0.0444(17) 0.0404(16) 0.0004(13) -0.0067(12) 0.0089(13)
O17 0.0309(15) 0.0506(18) 0.0357(15) -0.0097(13) -0.0074(12) 0.0049(13)
O18 0.0333(15) 0.0372(15) 0.0235(12) -0.0070(11) -0.0042(11) 0.0018(12)
N3 0.0254(15) 0.0269(16) 0.0247(14) -0.0097(12) -0.0073(12) 0.0082(12)
N4 0.0323(17) 0.0236(15) 0.0224(14) -0.0053(12) -0.0060(12) 0.0130(13)
N5 0.0326(17) 0.0213(15) 0.0314(16) -0.0100(12) -0.0141(13) 0.0095(12)
N6 0.0332(18) 0.050(2) 0.0270(16) -0.0104(14) -0.0062(14) 0.0232(16)
N7 0.0404(19) 0.0402(19) 0.0324(17) -0.0126(14) -0.0208(15) 0.0118(15)
N8 0.0222(15) 0.0374(17) 0.0218(14) -0.0105(12) -0.0052(12) 0.0097(13)
C1 0.036(2) 0.0246(19) 0.044(2) -0.0075(17) -0.0066(18) 0.0077(16)
C2 0.033(2) 0.029(2) 0.035(2) -0.0071(16) -0.0071(16) 0.0046(16)
C3 0.046(2) 0.039(2) 0.0286(19) -0.0098(17) -0.0065(17) 0.0062(19)
C4 0.029(2) 0.036(2) 0.033(2) -0.0148(17) 0.0015(16) -0.0003(16)
C5 0.032(2) 0.029(2) 0.036(2) 0.0004(16) -0.0086(17) 0.0098(16)
C6 0.042(2) 0.0270(19) 0.0295(19) -0.0082(15) -0.0105(17) 0.0048(16)
C7 0.046(2) 0.037(2) 0.037(2) -0.0118(17) -0.0203(18) -0.0048(18)
C8 0.034(2) 0.028(2) 0.047(2) -0.0025(17) -0.0194(18) 0.0019(16)
C9 0.031(2) 0.035(2) 0.050(2) -0.0193(19) -0.0114(18) -0.0018(17)
C10 0.028(2) 0.044(2) 0.056(3) -0.016(2) -0.0123(19) 0.0069(18)
C11 0.030(2) 0.035(2) 0.043(2) -0.0089(18) -0.0018(17) 0.0006(17)
C12 0.044(3) 0.032(2) 0.057(3) -0.018(2) -0.008(2) 0.0151(19)
C13 0.026(2) 0.031(2) 0.047(2) -0.0162(18) 0.0027(17) 0.0006(16)
C14 0.030(2) 0.028(2) 0.038(2) -0.0062(16) -0.0018(16) 0.0058(16)
C15 0.027(2) 0.039(2) 0.0291(19) -0.0087(16) -0.0001(15) -0.0087(16)
C16 0.042(2) 0.033(2) 0.034(2) -0.0061(17) 0.0010(18) 0.0015(18)
C17 0.035(2) 0.043(2) 0.0279(19) -0.0061(17) -0.0087(16) 0.0097(18)
C18 0.047(2) 0.0224(19) 0.0306(19) -0.0028(15) -0.0080(17) 0.0054(17)
C19 0.035(2) 0.059(3) 0.046(3) -0.001(2) 0.001(2) 0.018(2)
C20 0.030(2) 0.060(3) 0.035(2) -0.006(2) -0.0059(17) 0.005(2)
C21 0.030(2) 0.072(3) 0.040(2) 0.000(2) -0.0095(18) 0.016(2)
C22 0.065(3) 0.044(3) 0.035(2) -0.0069(19) 0.011(2) 0.011(2)
C23 0.041(2) 0.062(3) 0.029(2) -0.0081(19) -0.0071(18) 0.015(2)
C24 0.028(2) 0.040(2) 0.057(3) -0.001(2) -0.0045(19) 0.0058(18)
C25 0.043(2) 0.027(2) 0.044(2) -0.0016(17) -0.0236(19) -0.0015(17)
C26 0.040(2) 0.025(2) 0.049(2) -0.0104(17) -0.0187(19) 0.0083(17)
C27 0.041(2) 0.032(2) 0.048(2) -0.0086(18) -0.0223(19) 0.0085(18)
C28 0.060(3) 0.051(3) 0.043(2) -0.010(2) -0.024(2) 0.001(2)
C29 0.049(3) 0.063(3) 0.031(2) -0.012(2) -0.0063(19) 0.008(2)
C30 0.083(4) 0.058(3) 0.032(2) -0.021(2) -0.020(2) 0.013(3)
C31 0.035(2) 0.029(2) 0.0284(18) -0.0099(15) -0.0019(16) -0.0054(16)
C32 0.033(2) 0.040(2) 0.032(2) -0.0013(16) -0.0160(17) -0.0069(17)
C33 0.027(2) 0.031(2) 0.045(2) -0.0173(17) -0.0100(17) 0.0008(16)
C34 0.032(2) 0.041(2) 0.033(2) -0.0047(17) -0.0047(17) 0.0079(17)
C35 0.031(2) 0.034(2) 0.038(2) -0.0112(17) -0.0028(17) 0.0094(17)
C36 0.044(2) 0.035(2) 0.043(2) -0.0096(18) -0.0103(19) -0.0058(18)
C37 0.034(2) 0.031(2) 0.054(3) -0.0102(19) -0.0006(19) -0.0044(17)
C38 0.031(2) 0.032(2) 0.061(3) -0.019(2) -0.0106(19) -0.0038(17)
C39 0.042(2) 0.045(2) 0.043(2) -0.023(2) -0.0108(19) -0.0050(19)
C40 0.036(2) 0.052(3) 0.034(2) -0.0151(19) -0.0141(17) 0.0011(19)
C41 0.033(2) 0.049(3) 0.0274(19) -0.0035(17) -0.0030(16) 0.0077(19)
C42 0.038(2) 0.042(2) 0.037(2) 0.0081(18) -0.0032(18) 0.0026(19)
C43 0.039(2) 0.032(2) 0.059(3) -0.011(2) 0.004(2) -0.0104(18)
C44 0.030(2) 0.051(3) 0.055(3) -0.022(2) 0.0013(19) -0.0118(19)
C45 0.029(2) 0.082(3) 0.043(2) -0.027(2) -0.0109(19) 0.006(2)
C46 0.029(2) 0.073(3) 0.043(2) -0.026(2) -0.0104(18) -0.004(2)
C47 0.037(2) 0.062(3) 0.040(2) -0.026(2) -0.0124(19) 0.021(2)
C48 0.054(3) 0.038(2) 0.035(2) -0.0097(18) -0.006(2) 0.015(2)
C49 0.025(2) 0.060(3) 0.036(2) -0.014(2) 0.0016(17) -0.0124(19)
C50 0.021(2) 0.080(3) 0.035(2) -0.019(2) -0.0034(17) 0.005(2)
C51 0.053(3) 0.052(3) 0.034(2) -0.0116(19) -0.012(2) 0.032(2)
C52 0.066(3) 0.036(2) 0.033(2) -0.0073(18) -0.017(2) 0.016(2)
C53 0.087(4) 0.029(2) 0.039(2) -0.0072(19) -0.009(2) -0.004(2)
C54 0.093(4) 0.036(2) 0.038(2) -0.007(2) -0.011(2) -0.019(2)
C55 0.063(3) 0.059(3) 0.041(2) -0.008(2) -0.014(2) -0.011(2)
C56 0.058(3) 0.039(2) 0.036(2) -0.0061(18) -0.011(2) 0.002(2)
C57 0.043(2) 0.037(2) 0.057(3) -0.015(2) -0.027(2) 0.0128(19)
C58 0.052(3) 0.033(2) 0.051(3) -0.0122(19) -0.030(2) 0.0128(19)
C59 0.045(2) 0.035(2) 0.0295(19) -0.0116(16) -0.0052(17) -0.0011(18)
C60 0.037(2) 0.035(2) 0.034(2) -0.0093(17) -0.0029(17) -0.0051(17)
C61 0.041(2) 0.042(2) 0.0277(19) 0.0008(17) -0.0007(17) -0.0140(19)
C62 0.044(3) 0.038(2) 0.041(2) -0.0022(19) -0.0015(19) -0.0083(19)
C63 0.062(3) 0.028(2) 0.045(2) -0.0095(19) 0.000(2) 0.006(2)
C64 0.064(3) 0.030(2) 0.043(2) -0.0091(19) 0.002(2) 0.006(2)
C65 0.044(3) 0.050(3) 0.047(3) 0.001(2) 0.006(2) 0.021(2)
C66 0.036(2) 0.054(3) 0.052(3) -0.003(2) -0.002(2) 0.023(2)
C67 0.039(3) 0.070(3) 0.042(2) -0.006(2) -0.012(2) -0.002(2)
C68 0.034(2) 0.052(3) 0.051(3) -0.012(2) -0.008(2) -0.007(2)
C69 0.043(2) 0.037(2) 0.039(2) -0.0149(18) -0.0104(18) -0.0004(18)
C70 0.039(2) 0.034(2) 0.032(2) -0.0136(16) -0.0048(17) 0.0025(17)
C71 0.035(2) 0.037(2) 0.0221(17) -0.0044(15) -0.0015(15) 0.0105(17)
C72 0.034(2) 0.041(2) 0.0289(19) -0.0045(17) -0.0026(16) 0.0046(18)

loop_
_atom_type_symbol
_atom_type_description
_atom_type_scat_dispersion_real
_atom_type_scat_dispersion_imag
_atom_type_scat_source
C C 0.0033 0.0016 'International Tables Vol C Tables 4.2.6.8 and 6.1.1.4'
H H 0.0000 0.0000 'International Tables Vol C Tables 4.2.6.8 and 6.1.1.4'
Gd Gd -0.1653 3.9035 'International Tables Vol C Tables 4.2.6.8 and 6.1.1.4'
K K 0.2009 0.2494 'International Tables Vol C Tables 4.2.6.8 and 6.1.1.4'
N N 0.0061 0.0033 'International Tables Vol C Tables 4.2.6.8 and 6.1.1.4'
O O 0.0106 0.0060 'International Tables Vol C Tables 4.2.6.8 and 6.1.1.4'
Si Si 0.0817 0.0704 'International Tables Vol C Tables 4.2.6.8 and 6.1.1.4'

loop_
_geom_angle_atom_site_label_1
_geom_angle_atom_site_label_2
_geom_angle_atom_site_label_3
_geom_angle
_geom_angle_site_symmetry_1
_geom_angle_site_symmetry_3
_geom_angle_publ_flag
N1A Gd1A N7 102.90(18) . . ?
N1A Gd1A N8 100.65(17) . . ?
N7 Gd1A N8 116.71(11) . . ?
N1A Gd1A N6 99.50(17) . . ?
N7 Gd1A N6 115.85(11) . . ?
N8 Gd1A N6 116.74(11) . . ?
N1A Gd1A Si7 117.88(15) . . ?
N7 Gd1A Si7 124.02(9) . . ?
N8 Gd1A Si7 92.64(7) . . ?
N6 Gd1A Si7 26.95(9) . . ?
N1A Gd1A Si12 116.30(15) . . ?
N7 Gd1A Si12 91.94(8) . . ?
N8 Gd1A Si12 26.07(8) . . ?
N6 Gd1A Si12 128.43(9) . . ?
Si7 Gd1A Si12 101.48(3) . . ?
N2A Gd2A N5 103.23(18) . . ?
N2A Gd2A N4 100.88(17) . . ?
N5 Gd2A N4 116.96(11) . . ?
N2A Gd2A N3 102.77(18) . . ?
N5 Gd2A N3 116.96(11) . . ?
N4 Gd2A N3 112.82(10) . . ?
N2A Gd2A Si4 120.46(16) . . ?
N5 Gd2A Si4 26.28(8) . . ?
N4 Gd2A Si4 125.35(9) . . ?
N3 Gd2A Si4 92.40(8) . . ?
N2B Gd1B N1B 29.2(2) . . ?
N2B Gd1B N6 113.43(17) . . ?
N1B Gd1B N6 113.84(18) . . ?
N2B Gd1B N7 102.37(17) . . ?
N1B Gd1B N7 126.86(18) . . ?
N6 Gd1B N7 104.99(11) . . ?
N2B Gd1B N8 124.66(17) . . ?
N1B Gd1B N8 99.33(18) . . ?
N6 Gd1B N8 105.48(11) . . ?
N7 Gd1B N8 103.81(10) . . ?
N2B Gd2B N1B 29.2(2) . . ?
N2B Gd2B N4 109.33(17) . . ?
N1B Gd2B N4 115.31(17) . . ?
N2B Gd2B N3 127.79(17) . . ?
N1B Gd2B N3 100.13(18) . . ?
N4 Gd2B N3 105.49(10) . . ?
N2B Gd2B N5 100.28(17) . . ?
N1B Gd2B N5 121.87(18) . . ?
N4 Gd2B N5 106.52(10) . . ?
N3 Gd2B N5 105.67(10) . . ?
O7 K1 O3 113.65(8) . . ?
O7 K1 O5 133.79(8) . . ?
O3 K1 O5 112.55(8) . . ?
O7 K1 O8 56.76(8) . . ?
O3 K1 O8 69.05(7) . . ?
O5 K1 O8 145.55(9) . . ?
O7 K1 O9 102.56(9) . . ?
O3 K1 O9 74.80(8) . . ?
O5 K1 O9 88.30(9) . . ?
O8 K1 O9 58.18(9) . . ?
O7 K1 O2 78.30(8) . . ?
O3 K1 O2 58.15(8) . . ?
O5 K1 O2 129.26(8) . . ?
O8 K1 O2 82.23(8) . . ?
O9 K1 O2 127.26(8) . . ?
O7 K1 O4 169.76(8) . . ?
O3 K1 O4 56.12(8) . . ?
O5 K1 O4 56.43(8) . . ?
O8 K1 O4 115.01(8) . . ?
O9 K1 O4 75.15(8) . . ?
O2 K1 O4 95.03(8) . . ?
O7 K1 O6 80.76(8) . . ?
O3 K1 O6 153.58(7) . . ?
O5 K1 O6 57.54(8) . . ?
O8 K1 O6 134.23(7) . . ?
O9 K1 O6 125.46(8) . . ?
O2 K1 O6 106.93(8) . . ?
O4 K1 O6 108.82(7) . . ?
O7 K1 O1 75.72(8) . . ?
O3 K1 O1 107.19(7) . . ?
O5 K1 O1 91.87(8) . . ?
O8 K1 O1 121.29(8) . . ?
O9 K1 O1 177.73(7) . . ?
O2 K1 O1 54.07(7) . . ?
O4 K1 O1 106.81(7) . . ?
O6 K1 O1 53.02(7) . . ?
O18 K2 O16 119.35(9) . . ?
O18 K2 O12 104.37(8) . . ?
O16 K2 O12 112.57(8) . . ?
O18 K2 O15 155.08(8) . . ?
O16 K2 O15 59.94(9) . . ?
O12 K2 O15 97.79(8) . . ?
O18 K2 O17 59.72(8) . . ?
O16 K2 O17 59.65(8) . . ?
O12 K2 O17 127.31(8) . . ?
O15 K2 O17 114.33(9) . . ?
O18 K2 O14 116.48(8) . . ?
O16 K2 O14 117.70(8) . . ?
O12 K2 O14 76.69(8) . . ?
O15 K2 O14 57.76(9) . . ?
O17 K2 O14 155.86(8) . . ?
O18 K2 O11 92.72(8) . . ?
O16 K2 O11 70.84(8) . . ?
O12 K2 O11 57.67(8) . . ?
O15 K2 O11 108.91(8) . . ?
O17 K2 O11 72.43(8) . . ?
O14 K2 O11 131.08(8) . . ?
O18 K2 O13 59.27(8) . . ?
O16 K2 O13 154.34(8) . . ?
O12 K2 O13 91.38(8) . . ?
O15 K2 O13 109.54(8) . . ?
O17 K2 O13 113.43(8) . . ?
O14 K2 O13 57.22(7) . . ?
O11 K2 O13 133.14(8) . . ?
N4 Si1 C2 111.91(15) . . ?
N4 Si1 C3 112.61(18) . . ?
C2 Si1 C3 106.96(18) . . ?
N4 Si1 C1 115.01(16) . . ?
C2 Si1 C1 103.96(18) . . ?
C3 Si1 C1 105.67(18) . . ?
N4 Si2 C6 112.03(15) . . ?
N4 Si2 C4 113.86(16) . . ?
C6 Si2 C4 105.84(18) . . ?
N4 Si2 C5 114.16(17) . . ?
C6 Si2 C5 105.44(17) . . ?
C4 Si2 C5 104.71(17) . . ?
N5 Si3 C9 112.83(17) . . ?
N5 Si3 C8 113.39(16) . . ?
C9 Si3 C8 107.58(19) . . ?
N5 Si3 C7 114.22(17) . . ?
C9 Si3 C7 103.45(18) . . ?
C8 Si3 C7 104.50(17) . . ?
N5 Si4 C11 112.85(16) . . ?
N5 Si4 C12 113.15(18) . . ?
C11 Si4 C12 105.66(19) . . ?
N5 Si4 C10 114.72(17) . . ?
C11 Si4 C10 102.8(2) . . ?
C12 Si4 C10 106.69(19) . . ?
N5 Si4 Gd2A 36.19(10) . . ?
C11 Si4 Gd2A 78.10(13) . . ?
C12 Si4 Gd2A 115.85(15) . . ?
C10 Si4 Gd2A 135.59(13) . . ?
N3 Si5 C14 112.54(16) . . ?
N3 Si5 C15 113.31(16) . . ?
C14 Si5 C15 108.07(18) . . ?
N3 Si5 C13 113.99(16) . . ?
C14 Si5 C13 103.58(17) . . ?
C15 Si5 C13 104.55(17) . . ?
N3 Si6 C17 112.50(18) . . ?
N3 Si6 C18 112.45(15) . . ?
C17 Si6 C18 107.46(18) . . ?
N3 Si6 C16 115.37(16) . . ?
C17 Si6 C16 104.66(18) . . ?
C18 Si6 C16 103.60(19) . . ?
N6 Si7 C20 111.05(17) . . ?
N6 Si7 C21 112.9(2) . . ?
C20 Si7 C21 106.4(2) . . ?
N6 Si7 C19 115.4(2) . . ?
C20 Si7 C19 104.8(2) . . ?
C21 Si7 C19 105.53(19) . . ?
N6 Si7 Gd1A 37.55(10) . . ?
C20 Si7 Gd1A 75.75(13) . . ?
C21 Si7 Gd1A 113.03(14) . . ?
C19 Si7 Gd1A 139.65(15) . . ?
N6 Si8 C23 112.66(18) . . ?
N6 Si8 C24 112.34(18) . . ?
C23 Si8 C24 106.7(2) . . ?
N6 Si8 C22 114.5(2) . . ?
C23 Si8 C22 104.2(2) . . ?
C24 Si8 C22 105.7(2) . . ?
N7 Si9 C26 111.82(17) . . ?
N7 Si9 C25 113.61(17) . . ?
C26 Si9 C25 106.68(19) . . ?
N7 Si9 C27 113.56(18) . . ?
C26 Si9 C27 104.14(18) . . ?
C25 Si9 C27 106.31(17) . . ?
N7 Si10 C30 112.6(2) . . ?
N7 Si10 C29 111.79(17) . . ?
C30 Si10 C29 107.7(2) . . ?
N7 Si10 C28 115.19(19) . . ?
C30 Si10 C28 105.6(2) . . ?
C29 Si10 C28 103.3(2) . . ?
N8 Si11 C33 112.47(16) . . ?
N8 Si11 C31 113.35(15) . . ?
C33 Si11 C31 106.28(17) . . ?
N8 Si11 C32 113.75(17) . . ?
C33 Si11 C32 105.48(17) . . ?
C31 Si11 C32 104.78(17) . . ?
N8 Si12 C34 112.51(16) . . ?
N8 Si12 C35 112.14(17) . . ?
C34 Si12 C35 109.94(17) . . ?
N8 Si12 C36 114.97(17) . . ?
C34 Si12 C36 102.2(2) . . ?
C35 Si12 C36 104.34(18) . . ?
N8 Si12 Gd1A 36.17(9) . . ?
C34 Si12 Gd1A 79.62(13) . . ?
C35 Si12 Gd1A 112.54(13) . . ?
C36 Si12 Gd1A 140.03(14) . . ?
C37 O1 C48 111.0(3) . . ?
C37 O1 K1 108.4(2) . . ?
C48 O1 K1 113.1(2) . . ?
C39 O2 C38 110.9(3) . . ?
C39 O2 K1 117.9(2) . . ?
C38 O2 K1 123.7(2) . . ?
C41 O3 C40 113.6(3) . . ?
C41 O3 K1 120.5(2) . . ?
C40 O3 K1 110.8(2) . . ?
C42 O4 C43 112.0(3) . . ?
C42 O4 K1 113.2(2) . . ?
C43 O4 K1 104.5(2) . . ?
C45 O5 C44 110.5(3) . . ?
C45 O5 K1 121.5(3) . . ?
C44 O5 K1 121.2(2) . . ?
C47 O6 C46 111.7(3) . . ?
C47 O6 K1 119.9(2) . . ?
C46 O6 K1 107.9(2) . . ?
C60 O7 C49 115.1(3) . . ?
C60 O7 K1 133.7(2) . . ?
C49 O7 K1 106.7(2) . . ?
C50 O8 C51 113.1(3) . . ?
C50 O8 K1 120.3(2) . . ?
C51 O8 K1 120.4(3) . . ?
C53 O9 C52 111.4(3) . . ?
C53 O9 K1 134.5(2) . . ?
C52 O9 K1 105.8(2) . . ?
C55 O10 C54 112.3(4) . . ?
C57 O11 C56 116.1(3) . . ?
C57 O11 K2 104.7(2) . . ?
C56 O11 K2 114.9(2) . . ?
C59 O12 C58 113.1(3) . . ?
C59 O12 K2 124.3(2) . . ?
C58 O12 K2 121.6(2) . . ?
C72 O13 C61 111.9(3) . . ?
C72 O13 K2 110.2(2) . . ?
C61 O13 K2 108.1(2) . . ?
C63 O14 C62 112.1(3) . . ?
C63 O14 K2 117.8(3) . . ?
C62 O14 K2 119.7(2) . . ?
C64 O15 C65 111.6(3) . . ?
C64 O15 K2 116.7(2) . . ?
C65 O15 K2 111.0(2) . . ?
C67 O16 C66 112.0(3) . . ?
C67 O16 K2 119.1(2) . . ?
C66 O16 K2 118.3(3) . . ?
C69 O17 C68 110.7(3) . . ?
C69 O17 K2 107.4(2) . . ?
C68 O17 K2 111.7(2) . . ?
C70 O18 C71 110.7(3) . . ?
C70 O18 K2 119.5(2) . . ?
C71 O18 K2 119.5(2) . . ?
C74 O19 C77 110.4(9) . . ?
C78 O20 C73 109.7(8) . . ?
Si6 N3 Si5 119.40(16) . . ?
Si6 N3 Gd2A 119.42(14) . . ?
Si5 N3 Gd2A 121.18(15) . . ?
Si6 N3 Gd2B 125.48(14) . . ?
Si5 N3 Gd2B 114.33(15) . . ?
Si1 N4 Si2 119.59(16) . . ?
Si1 N4 Gd2A 117.37(15) . . ?
Si2 N4 Gd2A 123.03(16) . . ?
Si1 N4 Gd2B 125.12(14) . . ?
Si2 N4 Gd2B 114.86(15) . . ?
Si4 N5 Si3 118.60(16) . . ?
Si4 N5 Gd2A 117.53(15) . . ?
Si3 N5 Gd2A 123.81(16) . . ?
Si4 N5 Gd2B 124.46(15) . . ?
Si3 N5 Gd2B 116.70(15) . . ?
Si7 N6 Si8 119.80(17) . . ?
Si7 N6 Gd1A 115.49(17) . . ?
Si8 N6 Gd1A 124.63(18) . . ?
Si7 N6 Gd1B 124.86(16) . . ?
Si8 N6 Gd1B 114.93(18) . . ?
Si10 N7 Si9 119.55(17) . . ?
Si10 N7 Gd1A 120.25(16) . . ?
Si9 N7 Gd1A 120.19(17) . . ?
Si10 N7 Gd1B 127.19(16) . . ?
Si9 N7 Gd1B 112.35(17) . . ?
Si12 N8 Si11 118.62(16) . . ?
Si12 N8 Gd1A 117.76(14) . . ?
Si11 N8 Gd1A 123.59(15) . . ?
Si12 N8 Gd1B 125.63(14) . . ?
Si11 N8 Gd1B 115.12(15) . . ?
N2A N1A Gd1A 176.7(5) . . ?
N1A N2A Gd2A 178.7(6) . . ?
N2B N1B Gd1B 75.4(5) . . ?
N2B N1B Gd2B 74.2(5) . . ?
Gd1B N1B Gd2B 149.6(3) . . ?
N1B N2B Gd2B 76.6(5) . . ?
N1B N2B Gd1B 75.4(5) . . ?
Gd2B N2B Gd1B 152.0(3) . . ?
O1 C37 C38 109.5(3) . . ?
O2 C38 C37 109.1(3) . . ?
O2 C39 C40 108.3(3) . . ?
O3 C40 C39 112.7(3) . . ?
O3 C41 C42 107.0(3) . . ?
O4 C42 C41 107.6(3) . . ?
O4 C43 C44 108.6(3) . . ?
O5 C44 C43 110.8(3) . . ?
O5 C45 C46 108.9(3) . . ?
O6 C46 C45 113.3(3) . . ?
O6 C47 C48 109.5(3) . . ?
O1 C48 C47 108.3(4) . . ?
O7 C49 C50 109.6(3) . . ?
O8 C50 C49 108.3(3) . . ?
O8 C51 C52 107.8(3) . . ?
O9 C52 C51 111.9(3) . . ?
O9 C53 C54 109.8(4) . . ?
O10 C54 C53 108.1(4) . . ?
O10 C55 C56 110.5(4) . . ?
O11 C56 C55 117.6(4) . . ?
O11 C57 C58 113.3(3) . . ?
O12 C58 C57 108.1(3) . . ?
O12 C59 C60 114.5(3) . . ?
O7 C60 C59 115.7(3) . . ?
O13 C61 C62 108.3(3) . . ?
O14 C62 C61 108.6(3) . . ?
O14 C63 C64 108.9(3) . . ?
O15 C64 C63 109.1(3) . . ?
O15 C65 C66 109.5(4) . . ?
O16 C66 C65 109.9(4) . . ?
O16 C67 C68 109.7(4) . . ?
O17 C68 C67 109.7(4) . . ?
O17 C69 C70 108.3(3) . . ?
O18 C70 C69 109.7(3) . . ?
O18 C71 C72 109.0(3) . . ?
O13 C72 C71 110.0(3) . . ?
O19 C74 C76 113.9(9) . . ?
O19 C77 C80 107.1(11) . . ?
O20 C73 C75 107.5(8) . . ?
O20 C78 C79 108.6(8) . . ?

loop_
_geom_bond_atom_site_label_1
_geom_bond_atom_site_label_2
_geom_bond_distance
_geom_bond_site_symmetry_2
_geom_bond_publ_flag
Gd1A N1A 2.179(6) . ?
Gd1A N7 2.286(3) . ?
Gd1A N8 2.295(3) . ?
Gd1A N6 2.295(3) . ?
Gd1A Si7 3.3991(14) . ?
Gd1A Si12 3.4406(13) . ?
Gd2A N2A 2.184(7) . ?
Gd2A N5 2.287(3) . ?
Gd2A N4 2.325(3) . ?
Gd2A N3 2.326(3) . ?
Gd2A Si4 3.4344(15) . ?
Gd1B N2B 2.370(7) . ?
Gd1B N1B 2.370(7) . ?
Gd1B N6 2.424(3) . ?
Gd1B N7 2.469(3) . ?
Gd1B N8 2.486(3) . ?
Gd2B N2B 2.351(7) . ?
Gd2B N1B 2.377(7) . ?
Gd2B N4 2.419(3) . ?
Gd2B N3 2.448(3) . ?
Gd2B N5 2.486(3) . ?
K1 O7 2.869(3) . ?
K1 O3 2.872(3) . ?
K1 O5 2.884(3) . ?
K1 O8 2.892(3) . ?
K1 O9 2.969(3) . ?
K1 O2 3.002(3) . ?
K1 O4 3.042(3) . ?
K1 O6 3.139(3) . ?
K1 O1 3.248(3) . ?
K2 O18 2.778(2) . ?
K2 O16 2.803(3) . ?
K2 O12 2.832(3) . ?
K2 O15 2.844(3) . ?
K2 O17 2.851(3) . ?
K2 O14 2.915(3) . ?
K2 O11 2.924(3) . ?
K2 O13 2.953(3) . ?
Si1 N4 1.710(3) . ?
Si1 C2 1.881(4) . ?
Si1 C3 1.882(4) . ?
Si1 C1 1.887(4) . ?
Si2 N4 1.713(3) . ?
Si2 C6 1.880(4) . ?
Si2 C4 1.883(3) . ?
Si2 C5 1.891(4) . ?
Si3 N5 1.720(3) . ?
Si3 C9 1.866(4) . ?
Si3 C8 1.883(4) . ?
Si3 C7 1.895(4) . ?
Si4 N5 1.715(3) . ?
Si4 C11 1.876(4) . ?
Si4 C12 1.892(4) . ?
Si4 C10 1.893(4) . ?
Si5 N3 1.717(3) . ?
Si5 C14 1.878(4) . ?
Si5 C15 1.884(4) . ?
Si5 C13 1.889(4) . ?
Si6 N3 1.709(3) . ?
Si6 C17 1.872(4) . ?
Si6 C18 1.889(4) . ?
Si6 C16 1.897(4) . ?
Si7 N6 1.707(4) . ?
Si7 C20 1.875(5) . ?
Si7 C21 1.887(4) . ?
Si7 C19 1.888(4) . ?
Si8 N6 1.719(3) . ?
Si8 C23 1.865(5) . ?
Si8 C24 1.884(4) . ?
Si8 C22 1.888(4) . ?
Si9 N7 1.727(3) . ?
Si9 C26 1.866(4) . ?
Si9 C25 1.882(4) . ?
Si9 C27 1.901(4) . ?
Si10 N7 1.702(4) . ?
Si10 C30 1.882(4) . ?
Si10 C29 1.884(5) . ?
Si10 C28 1.897(5) . ?
Si11 N8 1.715(3) . ?
Si11 C33 1.875(4) . ?
Si11 C31 1.888(4) . ?
Si11 C32 1.905(4) . ?
Si12 N8 1.708(3) . ?
Si12 C34 1.879(4) . ?
Si12 C35 1.883(4) . ?
Si12 C36 1.884(4) . ?
O1 C37 1.420(5) . ?
O1 C48 1.424(5) . ?
O2 C39 1.421(5) . ?
O2 C38 1.427(5) . ?
O3 C41 1.409(4) . ?
O3 C40 1.423(5) . ?
O4 C42 1.421(5) . ?
O4 C43 1.432(5) . ?
O5 C45 1.424(5) . ?
O5 C44 1.427(5) . ?
O6 C47 1.417(5) . ?
O6 C46 1.425(5) . ?
O7 C60 1.424(4) . ?
O7 C49 1.431(5) . ?
O8 C50 1.422(5) . ?
O8 C51 1.426(5) . ?
O9 C53 1.416(5) . ?
O9 C52 1.432(5) . ?
O10 C55 1.391(5) . ?
O10 C54 1.428(5) . ?
O11 C57 1.420(4) . ?
O11 C56 1.449(5) . ?
O12 C59 1.428(4) . ?
O12 C58 1.457(5) . ?
O13 C72 1.409(4) . ?
O13 C61 1.412(5) . ?
O14 C63 1.412(5) . ?
O14 C62 1.416(5) . ?
O15 C64 1.412(5) . ?
O15 C65 1.416(5) . ?
O16 C67 1.409(5) . ?
O16 C66 1.418(5) . ?
O17 C69 1.415(5) . ?
O17 C68 1.420(5) . ?
O18 C70 1.402(5) . ?
O18 C71 1.413(5) . ?
O19 C74 1.279(13) . ?
O19 C77 1.430(16) . ?
O20 C78 1.378(12) . ?
O20 C73 1.396(13) . ?
N1A N2A 1.234(9) . ?
N1B N2B 1.193(9) . ?
C37 C38 1.500(6) . ?
C39 C40 1.526(6) . ?
C41 C42 1.511(6) . ?
C43 C44 1.476(6) . ?
C45 C46 1.505(6) . ?
C47 C48 1.495(6) . ?
C49 C50 1.485(6) . ?
C51 C52 1.492(7) . ?
C53 C54 1.475(7) . ?
C55 C56 1.491(6) . ?
C57 C58 1.480(6) . ?
C59 C60 1.510(5) . ?
C61 C62 1.519(6) . ?
C63 C64 1.511(6) . ?
C65 C66 1.508(7) . ?
C67 C68 1.509(6) . ?
C69 C70 1.522(6) . ?
C71 C72 1.509(6) . ?
C74 C76 1.525(15) . ?
C77 C80 1.574(18) . ?
C73 C75 1.518(14) . ?
C78 C79 1.550(15) . ?
